data_7224840
loop_
_publ_author_name
'HALDAR, DEBASISH'
'Pramanik, Apurba'
'Paikar, Arpita'
'Das, Tanmay'
'Maji, Krishnendu'

_publ_section_title
;
 Self-assembled peptide microspheres for sustainable release of
 sulfamethoxazole
;
_journal_name_full 'RSC Adv.'
_journal_paper_doi 10.1039/C6RA07095G
_journal_year 2016
_chemical_absolute_configuration ad
_chemical_formula_moiety 'C23 H35 N3 O7'
_chemical_formula_sum 'C23 H35 N3 O7'
_chemical_formula_weight 465.54
_chemical_name_systematic
;
 ? 
;
_space_group_crystal_system orthorhombic
_space_group_IT_number 19
_space_group_name_Hall 'P 2ac 2ab'
_space_group_name_H-M_alt 'P 21 21 21'
_symmetry_space_group_name_Hall 'P 2ac 2ab'
_symmetry_space_group_name_H-M 'P 21 21 21'
_atom_sites_solution_hydrogens geom
_atom_sites_solution_primary iterative
_atom_sites_solution_secondary difmap
_audit_creation_date 2014-09-02
_audit_creation_method
;
  Olex2 1.2-ac2
  (compiled 2012.03.27 svn.r2268, GUI svn.r4156)
;
_audit_update_record
;
2016-01-14 deposited with the CCDC.
2016-04-04 downloaded from the CCDC.
;
_cell_angle_alpha 90.00
_cell_angle_beta 90.00
_cell_angle_gamma 90.00
_cell_formula_units_Z 8
_cell_length_a 8.31575(11)
_cell_length_b 20.7760(2)
_cell_length_c 29.5002(4)
_cell_measurement_reflns_used 16660
_cell_measurement_temperature 100.01(10)
_cell_measurement_theta_max 66.2320
_cell_measurement_theta_min 2.5510
_cell_volume 5096.69(11)
_computing_cell_refinement
;
CrysAlisPro, Agilent Technologies,
Version 1.171.37.33c (release 11-04-2014 CrysAlis171 .NET)
(compiled Apr 11 2014,15:12:41)
;
_computing_data_collection
;
CrysAlisPro, Agilent Technologies,
Version 1.171.37.33c (release 11-04-2014 CrysAlis171 .NET)
(compiled Apr 11 2014,15:12:41)
;
_computing_data_reduction
;
CrysAlisPro, Agilent Technologies,
Version 1.171.37.33c (release 11-04-2014 CrysAlis171 .NET)
(compiled Apr 11 2014,15:12:41)
;
_computing_molecular_graphics
;
O. V. Dolomanov, L. J. Bourhis, R. J. Gildea, J. A. K. Howard and H. Puschmann,
OLEX2: a complete structure solution, refinement and analysis program.
J. Appl. Cryst. (2009). 42, 339-341.
;
_computing_publication_material
;
O. V. Dolomanov, L. J. Bourhis, R. J. Gildea, J. A. K. Howard and H. Puschmann,
OLEX2: a complete structure solution, refinement and analysis program.
J. Appl. Cryst. (2009). 42, 339-341.
;
_computing_structure_refinement
;
SHELXL, G.M. Sheldrick, Acta Cryst.
(2008). A64, 112-122
;
_computing_structure_solution 'J. Appl. Cryst. (2007) 40, 786-790'
_diffrn_ambient_environment N~2~
_diffrn_ambient_temperature 100.01(10)
_diffrn_detector 'CCD plate'
_diffrn_detector_area_resol_mean 7.9580
_diffrn_detector_type Eos
_diffrn_measured_fraction_theta_full 0.9813
_diffrn_measured_fraction_theta_max 0.9813
_diffrn_measurement_details
;
  1 omega   34.00  142.00   1.0000   13.7100
omega____ theta____ kappa____ phi______ frames
    -       67.4680   61.0000  -30.0000 108

  2 omega  101.00  146.00   1.0000   13.7100
omega____ theta____ kappa____ phi______ frames
    -       67.4680  111.0000   30.0000 45

  3 omega  107.00  133.00   1.0000   13.7100
omega____ theta____ kappa____ phi______ frames
    -       67.4680  111.0000    0.0000 26

  4 omega  100.00  138.00   1.0000   13.7100
omega____ theta____ kappa____ phi______ frames
    -       67.4680  111.0000  -30.0000 38

  5 omega  133.00  174.00   1.0000   13.7100
omega____ theta____ kappa____ phi______ frames
    -      108.0000   77.0000   30.0000 41

  6 omega  152.00  178.00   1.0000   13.7100
omega____ theta____ kappa____ phi______ frames
    -      108.0000   70.0000  -13.0000 26

  7 omega  148.00  174.00   1.0000   13.7100
omega____ theta____ kappa____ phi______ frames
    -      108.0000   77.0000    0.0000 26

  8 omega  105.00  177.00   1.0000   13.7100
omega____ theta____ kappa____ phi______ frames
    -      108.0000   11.0000 -120.0000 72

  9 omega  145.00  173.00   1.0000   13.7100
omega____ theta____ kappa____ phi______ frames
    -      108.0000   43.0000 -150.0000 28

 10 omega  111.00  139.00   1.0000   13.7100
omega____ theta____ kappa____ phi______ frames
    -       67.4680  111.0000 -180.0000 28

 11 omega  107.00  151.00   1.0000   13.7100
omega____ theta____ kappa____ phi______ frames
    -       67.4680  111.0000 -150.0000 44

 12 omega   83.00  117.00   1.0000   13.7100
omega____ theta____ kappa____ phi______ frames
    -      108.0000   43.0000 -180.0000 34

 13 omega   68.00  116.00   1.0000   13.7100
omega____ theta____ kappa____ phi______ frames
    -      108.0000   43.0000 -150.0000 48

 14 omega   64.00  119.00   1.0000   13.7100
omega____ theta____ kappa____ phi______ frames
    -      108.0000   43.0000  -60.0000 55

 15 omega   97.00  139.00   1.0000   13.7100
omega____ theta____ kappa____ phi______ frames
    -      108.0000   70.0000  -13.0000 42

 16 omega   95.00  128.00   1.0000   13.7100
omega____ theta____ kappa____ phi______ frames
    -      108.0000   77.0000    0.0000 33

 17 omega   67.00  105.00   1.0000   13.7100
omega____ theta____ kappa____ phi______ frames
    -      108.0000   77.0000   30.0000 38

 18 omega   61.00  145.00   1.0000   13.7100
omega____ theta____ kappa____ phi______ frames
    -       67.4680  178.0000  -90.0000 84

 19 omega   72.00  119.00   1.0000    3.4300
omega____ theta____ kappa____ phi______ frames
    -       26.9359  178.0000  -30.0000 47

 20 omega   62.00  110.00   1.0000    3.4300
omega____ theta____ kappa____ phi______ frames
    -       26.9359  178.0000   90.0000 48

 21 omega   91.00  118.00   1.0000   13.7100
omega____ theta____ kappa____ phi______ frames
    -       67.4680  178.0000  120.0000 27

 22 omega   54.00   79.00   1.0000   13.7100
omega____ theta____ kappa____ phi______ frames
    -      108.0000   11.0000 -120.0000 25

 23 omega   45.00   91.00   1.0000   13.7100
omega____ theta____ kappa____ phi______ frames
    -      108.0000  -32.0000 -120.0000 46

 24 omega   68.00  147.00   1.0000   13.7100
omega____ theta____ kappa____ phi______ frames
    -      108.0000  -70.0000 -145.0000 79

 25 omega  115.00  157.00   1.0000   13.7100
omega____ theta____ kappa____ phi______ frames
    -      108.0000  -89.0000  -60.0000 42

 26 omega   81.00  107.00   1.0000   13.7100
omega____ theta____ kappa____ phi______ frames
    -      108.0000  -89.0000  -60.0000 26

 27 omega   56.00   81.00   1.0000   13.7100
omega____ theta____ kappa____ phi______ frames
    -      108.0000  -43.0000  -30.0000 25

 28 omega   47.00   73.00   1.0000   13.7100
omega____ theta____ kappa____ phi______ frames
    -      108.0000  -21.0000   30.0000 26

 29 omega   33.00   91.00   1.0000   13.7100
omega____ theta____ kappa____ phi______ frames
    -      108.0000  -32.0000   30.0000 58

 30 omega   72.00  111.00   1.0000   13.7100
omega____ theta____ kappa____ phi______ frames
    -      108.0000 -104.0000   90.0000 39

 31 omega   53.00  104.00   1.0000   13.7100
omega____ theta____ kappa____ phi______ frames
    -      108.0000  -54.0000  150.0000 51

 32 omega   26.00  110.00   1.0000   13.7100
omega____ theta____ kappa____ phi______ frames
    -      108.0000 -104.0000   30.0000 84

 33 omega   56.00   88.00   1.0000    3.4300
omega____ theta____ kappa____ phi______ frames
    -       26.9359 -178.0000  120.0000 32

 34 omega   43.00   68.00   1.0000   13.7100
omega____ theta____ kappa____ phi______ frames
    -      108.0000  -21.0000 -180.0000 25

 35 omega   25.00   51.00   1.0000   13.7100
omega____ theta____ kappa____ phi______ frames
    -      108.0000   11.0000 -120.0000 26

 36 omega   24.00   53.00   1.0000   13.7100
omega____ theta____ kappa____ phi______ frames
    -      108.0000  -89.0000  -60.0000 29

 37 omega   23.00   60.00   1.0000   13.7100
omega____ theta____ kappa____ phi______ frames
    -      108.0000 -104.0000  -60.0000 37

 38 omega  -11.00   94.00   1.0000    3.4300
omega____ theta____ kappa____ phi______ frames
    -       26.9359   57.0000 -180.0000 105

 39 omega   19.00   44.00   1.0000    3.4300
omega____ theta____ kappa____ phi______ frames
    -       26.9359   80.0000 -135.0000 25
;
_diffrn_measurement_device 'four-circle diffractometer'
_diffrn_measurement_device_type 'SuperNova, Dual, Cu at zero, Eos'
_diffrn_measurement_method '\w scans'
_diffrn_orient_matrix_UB_11 -0.0268462000
_diffrn_orient_matrix_UB_12 -0.0409972000
_diffrn_orient_matrix_UB_13 0.0428714000
_diffrn_orient_matrix_UB_21 0.1434263000
_diffrn_orient_matrix_UB_22 -0.0430093000
_diffrn_orient_matrix_UB_23 -0.0132823000
_diffrn_orient_matrix_UB_31 0.1141630000
_diffrn_orient_matrix_UB_32 0.0443225000
_diffrn_orient_matrix_UB_33 0.0267229000
_diffrn_radiation_monochromator mirror
_diffrn_radiation_probe x-ray
_diffrn_radiation_type 'Cu K\a'
_diffrn_radiation_wavelength 1.54184
_diffrn_reflns_av_R_equivalents 0.0351
_diffrn_reflns_av_unetI/netI 0.0353
_diffrn_reflns_limit_h_max 9
_diffrn_reflns_limit_h_min -8
_diffrn_reflns_limit_k_max 24
_diffrn_reflns_limit_k_min -24
_diffrn_reflns_limit_l_max 35
_diffrn_reflns_limit_l_min -34
_diffrn_reflns_number 25157
_diffrn_reflns_theta_full 66.28
_diffrn_reflns_theta_max 66.28
_diffrn_reflns_theta_min 2.60
_diffrn_source 'sealed X-ray tube'
_diffrn_source_type 'SuperNova (Cu) X-ray Source'
_exptl_absorpt_coefficient_mu 0.744
_exptl_absorpt_correction_T_max 1.00000
_exptl_absorpt_correction_T_min 0.23743
_exptl_absorpt_correction_type multi-scan
_exptl_absorpt_process_details
;
CrysAlisPro, Agilent Technologies,
Version 1.171.37.33c (release 11-04-2014 CrysAlis171 .NET)
(compiled Apr 11 2014,15:12:41)
Empirical absorption correction using spherical harmonics,
 implemented in SCALE3 ABSPACK scaling algorithm.
;
_exptl_crystal_colour colourless
_exptl_crystal_density_diffrn 1.213
_exptl_crystal_density_method 'not measured'
_exptl_crystal_F_000 2000
_exptl_crystal_size_max 0.442
_exptl_crystal_size_mid 0.284
_exptl_crystal_size_min 0.124
_refine_diff_density_max 0.270
_refine_diff_density_min -0.334
_refine_diff_density_rms 0.038
_refine_ls_abs_structure_details 'Flack H D (1983), Acta Cryst. A39, 876-881'
_refine_ls_abs_structure_Flack 0.08(11)
_refine_ls_extinction_method none
_refine_ls_goodness_of_fit_ref 1.042
_refine_ls_hydrogen_treatment constr
_refine_ls_matrix_type full
_refine_ls_number_parameters 609
_refine_ls_number_reflns 8699
_refine_ls_number_restraints 0
_refine_ls_restrained_S_all 1.042
_refine_ls_R_factor_all 0.0352
_refine_ls_R_factor_gt 0.0341
_refine_ls_shift/su_max 0.001
_refine_ls_shift/su_mean 0.000
_refine_ls_structure_factor_coef Fsqd
_refine_ls_weighting_details 'calc w=1/[\s^2^(Fo^2^)+(0.0445P)^2^+1.2116P] where P=(Fo^2^+2Fc^2^)/3'
_refine_ls_weighting_scheme calc
_refine_ls_wR_factor_gt 0.0870
_refine_ls_wR_factor_ref 0.0880
_reflns_number_gt 8456
_reflns_number_total 8699
_reflns_threshold_expression >2sigma(I)
_cod_data_source_file c6ra07095g2.cif
_cod_data_source_block tagome_1
_cod_depositor_comments
;

2017-03-08
Z value and formula fixed to values more according to usual
chemical conventions.                 miguel
;
_cod_original_formula_sum 'C46 H70 N6 O14'
_cod_original_formula_weight 931.09
_cod_original_formula_moiety 'C46 H70 N6 O14'
_cod_original_formula_units_Z 4
_cod_original_cell_volume 5096.70(11)
_cod_database_code 7224840
_chemical_oxdiff_formula C23H35N3O7
_reflns_odcompleteness_completeness 98.13
_reflns_odcompleteness_iscentric 1
_reflns_odcompleteness_theta 66.97

loop_
_space_group_symop_id
_space_group_symop_operation_xyz
1 'x, y, z'
2 '-x+1/2, -y, z+1/2'
3 'x+1/2, -y+1/2, -z'
4 '-x, y+1/2, -z+1/2'

loop_
_atom_site_label
_atom_site_type_symbol
_atom_site_fract_x
_atom_site_fract_y
_atom_site_fract_z
_atom_site_U_iso_or_equiv
_atom_site_adp_type
_atom_site_occupancy
_atom_site_symmetry_multiplicity
_atom_site_calc_flag
_atom_site_refinement_flags
O18 O -1.07206(17) -0.86384(7) -0.42650(5) 0.0337(3) Uani 1 1 d .
O20 O -1.31786(17) -0.83341(8) -0.40635(5) 0.0376(3) Uani 1 1 d .
O21 O -1.18817(15) -0.64369(6) -0.27881(4) 0.0281(3) Uani 1 1 d .
O24 O -0.60079(17) -0.88732(6) -0.32401(4) 0.0269(3) Uani 1 1 d .
O29 O -0.73140(16) -0.80512(6) -0.28869(4) 0.0267(3) Uani 1 1 d .
O32 O -0.87752(15) -0.69935(6) -0.36869(4) 0.0229(3) Uani 1 1 d .
O33 O -0.48412(14) -0.42133(6) -0.38522(5) 0.0257(3) Uani 1 1 d .
H33 H -0.3916 -0.4107 -0.3792 0.039 Uiso 1 1 calc R
O51 O -1.01710(18) -0.64312(6) -0.47405(5) 0.0363(3) Uani 1 1 d .
O53 O -1.2701(2) -0.66698(8) -0.49012(9) 0.0722(7) Uani 1 1 d .
O54 O -1.18023(15) -0.38326(7) -0.37461(5) 0.0313(3) Uani 1 1 d .
O57 O -0.64048(17) -0.36518(5) -0.55966(4) 0.0258(3) Uani 1 1 d .
O62 O -0.72099(16) -0.39913(6) -0.48961(4) 0.0240(3) Uani 1 1 d .
O65 O -0.87702(16) -0.26507(6) -0.44504(4) 0.0258(3) Uani 1 1 d .
O66 O -0.52441(15) -0.17143(7) -0.25383(4) 0.0277(3) Uani 1 1 d .
H66 H -0.6141 -0.1609 -0.2450 0.042 Uiso 1 1 calc R
N10 N -0.76591(17) -0.65669(6) -0.30510(5) 0.0192(3) Uani 1 1 d .
H10 H -0.6804 -0.6546 -0.2888 0.023 Uiso 1 1 calc R
N13 N -1.01926(17) -0.72946(7) -0.27611(5) 0.0217(3) Uani 1 1 d .
H13 H -0.9204 -0.7414 -0.2744 0.026 Uiso 1 1 calc R
N22 N -0.60696(19) -0.79162(7) -0.35693(5) 0.0239(3) Uani 1 1 d .
H22 H -0.5827 -0.8108 -0.3818 0.029 Uiso 1 1 calc R
N43 N -0.76789(16) -0.33445(6) -0.39427(5) 0.0162(3) Uani 1 1 d .
H43 H -0.6817 -0.3547 -0.3868 0.019 Uiso 1 1 calc R
N46 N -1.01005(17) -0.40515(7) -0.43274(5) 0.0215(3) Uani 1 1 d .
H46 H -0.9150 -0.3988 -0.4433 0.026 Uiso 1 1 calc R
N55 N -0.6020(2) -0.30209(7) -0.49999(5) 0.0263(3) Uani 1 1 d .
H55 H -0.5709 -0.2735 -0.5192 0.032 Uiso 1 1 calc R
C1 C -0.5206(2) -0.62108(8) -0.39633(6) 0.0210(3) Uani 1 1 d .
C2 C -0.3919(2) -0.59345(8) -0.37345(6) 0.0248(4) Uani 1 1 d .
H2 H -0.3134 -0.6199 -0.3609 0.030 Uiso 1 1 calc R
C3 C -0.3781(2) -0.52708(9) -0.36903(6) 0.0252(4) Uani 1 1 d .
H3 H -0.2923 -0.5095 -0.3531 0.030 Uiso 1 1 calc R
C4 C -0.4928(2) -0.48708(8) -0.38848(6) 0.0211(3) Uani 1 1 d .
C5 C -0.6217(2) -0.51388(8) -0.41179(6) 0.0217(3) Uani 1 1 d .
H5 H -0.6985 -0.4874 -0.4251 0.026 Uiso 1 1 calc R
C6 C -0.6355(2) -0.58027(8) -0.41516(6) 0.0214(3) Uani 1 1 d .
H6 H -0.7232 -0.5979 -0.4303 0.026 Uiso 1 1 calc R
C7 C -0.5373(2) -0.69362(8) -0.39905(6) 0.0226(4) Uani 1 1 d .
H7A H -0.4340 -0.7125 -0.4064 0.027 Uiso 1 1 calc R
H7B H -0.6123 -0.7047 -0.4230 0.027 Uiso 1 1 calc R
C8 C -0.5979(2) -0.72136(8) -0.35389(6) 0.0202(3) Uani 1 1 d .
H8 H -0.5225 -0.7096 -0.3297 0.024 Uiso 1 1 calc R
C9 C -0.7621(2) -0.69222(7) -0.34352(5) 0.0180(3) Uani 1 1 d .
C11 C -0.9085(2) -0.62169(8) -0.29011(6) 0.0209(3) Uani 1 1 d .
C12 C -1.0509(2) -0.66732(8) -0.28165(5) 0.0215(3) Uani 1 1 d .
C14 C -1.1443(2) -0.77840(9) -0.27288(6) 0.0250(4) Uani 1 1 d .
H14A H -1.2284 -0.7631 -0.2528 0.030 Uiso 1 1 calc R
H14B H -1.0989 -0.8171 -0.2596 0.030 Uiso 1 1 calc R
C15 C -1.2181(2) -0.79502(9) -0.31879(6) 0.0258(4) Uani 1 1 d .
H15A H -1.3098 -0.8231 -0.3139 0.031 Uiso 1 1 calc R
H15B H -1.2574 -0.7558 -0.3327 0.031 Uiso 1 1 calc R
C16 C -1.1023(2) -0.82785(9) -0.35148(6) 0.0263(4) Uani 1 1 d .
H16A H -1.0092 -0.8005 -0.3560 0.032 Uiso 1 1 calc R
H16B H -1.0655 -0.8679 -0.3382 0.032 Uiso 1 1 calc R
C17 C -1.1788(2) -0.84159(8) -0.39672(6) 0.0245(4) Uani 1 1 d .
C19 C -1.1324(3) -0.87464(10) -0.47189(7) 0.0357(4) Uani 1 1 d .
H19A H -1.0459 -0.8885 -0.4911 0.053 Uiso 1 1 calc R
H19B H -1.1772 -0.8354 -0.4835 0.053 Uiso 1 1 calc R
H19C H -1.2142 -0.9072 -0.4711 0.053 Uiso 1 1 calc R
C23 C -0.6538(2) -0.82622(8) -0.32029(6) 0.0221(3) Uani 1 1 d .
C25 C -0.6222(2) -0.93372(8) -0.28657(7) 0.0297(4) Uani 1 1 d .
C26 C -0.5441(3) -0.90924(10) -0.24364(8) 0.0439(5) Uani 1 1 d .
H26A H -0.4355 -0.8964 -0.2500 0.066 Uiso 1 1 calc R
H26B H -0.5437 -0.9428 -0.2213 0.066 Uiso 1 1 calc R
H26C H -0.6034 -0.8730 -0.2324 0.066 Uiso 1 1 calc R
C27 C -0.7983(3) -0.94864(11) -0.28040(9) 0.0480(6) Uani 1 1 d .
H27A H -0.8530 -0.9110 -0.2695 0.072 Uiso 1 1 calc R
H27B H -0.8103 -0.9829 -0.2588 0.072 Uiso 1 1 calc R
H27C H -0.8437 -0.9615 -0.3089 0.072 Uiso 1 1 calc R
C28 C -0.5320(3) -0.99192(9) -0.30434(9) 0.0463(6) Uani 1 1 d .
H28A H -0.5767 -1.0047 -0.3329 0.070 Uiso 1 1 calc R
H28B H -0.5415 -1.0267 -0.2831 0.070 Uiso 1 1 calc R
H28C H -0.4206 -0.9812 -0.3082 0.070 Uiso 1 1 calc R
C30 C -0.8663(3) -0.59021(10) -0.24478(7) 0.0357(5) Uani 1 1 d .
H30A H -0.8318 -0.6227 -0.2237 0.054 Uiso 1 1 calc R
H30B H -0.9592 -0.5686 -0.2329 0.054 Uiso 1 1 calc R
H30C H -0.7812 -0.5596 -0.2492 0.054 Uiso 1 1 calc R
C31 C -0.9562(2) -0.57043(8) -0.32485(7) 0.0268(4) Uani 1 1 d .
H31A H -0.8655 -0.5432 -0.3310 0.040 Uiso 1 1 calc R
H31B H -1.0427 -0.5449 -0.3129 0.040 Uiso 1 1 calc R
H31C H -0.9903 -0.5910 -0.3524 0.040 Uiso 1 1 calc R
C34 C -0.5251(2) -0.20578(8) -0.39321(6) 0.0229(4) Uani 1 1 d .
C35 C -0.4089(2) -0.23247(9) -0.36495(6) 0.0266(4) Uani 1 1 d .
H35 H -0.3288 -0.2583 -0.3774 0.032 Uiso 1 1 calc R
C36 C -0.4104(2) -0.22126(9) -0.31843(6) 0.0261(4) Uani 1 1 d .
H36 H -0.3321 -0.2396 -0.3000 0.031 Uiso 1 1 calc R
C37 C -0.5291(2) -0.18250(8) -0.29964(6) 0.0208(3) Uani 1 1 d .
C38 C -0.6463(2) -0.15570(8) -0.32726(6) 0.0232(4) Uani 1 1 d .
H38 H -0.7263 -0.1299 -0.3148 0.028 Uiso 1 1 calc R
C39 C -0.6438(2) -0.16758(8) -0.37360(6) 0.0244(4) Uani 1 1 d .
H39 H -0.7231 -0.1497 -0.3919 0.029 Uiso 1 1 calc R
C40 C -0.5293(2) -0.22099(8) -0.44332(6) 0.0272(4) Uani 1 1 d .
H40A H -0.4218 -0.2174 -0.4558 0.033 Uiso 1 1 calc R
H40B H -0.5975 -0.1901 -0.4587 0.033 Uiso 1 1 calc R
C41 C -0.5939(2) -0.28942(8) -0.45164(5) 0.0212(3) Uani 1 1 d .
H41 H -0.5215 -0.3207 -0.4374 0.025 Uiso 1 1 calc R
C42 C -0.7602(2) -0.29531(7) -0.43053(5) 0.0183(3) Uani 1 1 d .
C44 C -0.91161(19) -0.34521(8) -0.36662(5) 0.0179(3) Uani 1 1 d .
C45 C -1.0465(2) -0.37909(8) -0.39288(6) 0.0207(3) Uani 1 1 d .
C47 C -1.1208(2) -0.44381(8) -0.45961(6) 0.0239(4) Uani 1 1 d .
H47A H -1.1186 -0.4292 -0.4908 0.029 Uiso 1 1 calc R
H47B H -1.2293 -0.4381 -0.4482 0.029 Uiso 1 1 calc R
C48 C -1.0760(2) -0.51515(8) -0.45780(6) 0.0249(4) Uani 1 1 d .
H48A H -0.9690 -0.5210 -0.4702 0.030 Uiso 1 1 calc R
H48B H -1.0747 -0.5294 -0.4265 0.030 Uiso 1 1 calc R
C49 C -1.1959(2) -0.55573(9) -0.48471(7) 0.0317(4) Uani 1 1 d .
H49A H -1.3030 -0.5472 -0.4731 0.038 Uiso 1 1 calc R
H49B H -1.1935 -0.5417 -0.5161 0.038 Uiso 1 1 calc R
C50 C -1.1677(2) -0.62755(10) -0.48360(7) 0.0322(4) Uani 1 1 d .
C52 C -0.9829(3) -0.71160(9) -0.47375(8) 0.0435(5) Uani 1 1 d .
H52A H -0.9889 -0.7281 -0.5041 0.065 Uiso 1 1 calc R
H52B H -1.0602 -0.7333 -0.4551 0.065 Uiso 1 1 calc R
H52C H -0.8768 -0.7187 -0.4619 0.065 Uiso 1 1 calc R
C56 C -0.6590(2) -0.35911(8) -0.51430(6) 0.0222(4) Uani 1 1 d .
C58 C -0.6459(2) -0.42970(8) -0.58016(6) 0.0272(4) Uani 1 1 d .
C59 C -0.8103(3) -0.46035(9) -0.57507(7) 0.0337(4) Uani 1 1 d .
H59A H -0.8290 -0.4704 -0.5438 0.051 Uiso 1 1 calc R
H59B H -0.8147 -0.4991 -0.5927 0.051 Uiso 1 1 calc R
H59C H -0.8912 -0.4309 -0.5855 0.051 Uiso 1 1 calc R
C60 C -0.6124(3) -0.41475(10) -0.62985(6) 0.0397(5) Uani 1 1 d .
H60A H -0.6956 -0.3873 -0.6415 0.060 Uiso 1 1 calc R
H60B H -0.6102 -0.4541 -0.6469 0.060 Uiso 1 1 calc R
H60C H -0.5104 -0.3935 -0.6325 0.060 Uiso 1 1 calc R
C61 C -0.5108(3) -0.46984(10) -0.56000(7) 0.0365(5) Uani 1 1 d .
H61A H -0.4108 -0.4471 -0.5631 0.055 Uiso 1 1 calc R
H61B H -0.5041 -0.5102 -0.5757 0.055 Uiso 1 1 calc R
H61C H -0.5321 -0.4775 -0.5285 0.055 Uiso 1 1 calc R
C63 C -0.8604(2) -0.39128(8) -0.32866(6) 0.0228(4) Uani 1 1 d .
H63A H -0.8212 -0.4306 -0.3417 0.034 Uiso 1 1 calc R
H63B H -0.9510 -0.4004 -0.3096 0.034 Uiso 1 1 calc R
H63C H -0.7768 -0.3717 -0.3110 0.034 Uiso 1 1 calc R
C64 C -0.9743(2) -0.28203(8) -0.34643(6) 0.0228(3) Uani 1 1 d .
H64A H -0.8910 -0.2622 -0.3287 0.034 Uiso 1 1 calc R
H64B H -1.0655 -0.2908 -0.3275 0.034 Uiso 1 1 calc R
H64C H -1.0055 -0.2535 -0.3705 0.034 Uiso 1 1 calc R

loop_
_atom_site_aniso_label
_atom_site_aniso_U_11
_atom_site_aniso_U_22
_atom_site_aniso_U_33
_atom_site_aniso_U_23
_atom_site_aniso_U_13
_atom_site_aniso_U_12
O18 0.0276(7) 0.0425(7) 0.0309(7) -0.0092(6) 0.0036(6) 0.0003(6)
O20 0.0289(8) 0.0518(9) 0.0320(7) -0.0086(6) -0.0026(6) 0.0114(7)
O21 0.0188(6) 0.0360(7) 0.0294(6) 0.0088(5) 0.0049(5) 0.0063(5)
O24 0.0321(7) 0.0170(5) 0.0315(7) 0.0039(5) 0.0030(6) 0.0009(5)
O29 0.0263(6) 0.0249(6) 0.0289(7) 0.0047(5) 0.0065(5) 0.0040(5)
O32 0.0220(6) 0.0255(6) 0.0212(6) 0.0000(5) -0.0026(5) -0.0018(5)
O33 0.0154(6) 0.0204(6) 0.0413(7) 0.0015(5) -0.0036(5) -0.0014(5)
O51 0.0343(8) 0.0240(6) 0.0505(8) -0.0018(6) -0.0125(7) -0.0005(6)
O53 0.0372(10) 0.0372(9) 0.142(2) -0.0283(11) -0.0094(11) -0.0092(8)
O54 0.0169(6) 0.0382(7) 0.0389(7) -0.0105(6) 0.0047(5) -0.0068(6)
O57 0.0411(8) 0.0210(6) 0.0154(6) -0.0016(4) 0.0010(5) -0.0020(5)
O62 0.0293(7) 0.0222(6) 0.0205(6) 0.0008(5) 0.0021(5) -0.0056(5)
O65 0.0290(7) 0.0249(6) 0.0236(6) 0.0029(5) -0.0075(5) 0.0040(5)
O66 0.0165(6) 0.0458(7) 0.0207(6) -0.0055(5) -0.0002(5) 0.0010(6)
N10 0.0159(7) 0.0209(7) 0.0206(7) -0.0001(5) -0.0021(5) 0.0016(6)
N13 0.0159(7) 0.0280(7) 0.0213(7) 0.0036(6) 0.0013(6) 0.0013(6)
N22 0.0287(8) 0.0182(7) 0.0247(7) 0.0005(6) 0.0041(6) 0.0030(6)
N43 0.0119(6) 0.0172(6) 0.0194(6) 0.0015(5) -0.0005(5) 0.0002(5)
N46 0.0155(7) 0.0229(7) 0.0261(7) -0.0028(6) -0.0017(6) -0.0040(6)
N55 0.0377(9) 0.0244(7) 0.0168(7) -0.0006(6) 0.0056(6) -0.0103(7)
C1 0.0182(8) 0.0233(8) 0.0215(8) 0.0021(6) 0.0040(7) 0.0003(7)
C2 0.0207(8) 0.0257(8) 0.0279(9) 0.0075(7) -0.0012(7) 0.0034(7)
C3 0.0167(8) 0.0272(8) 0.0316(9) 0.0023(7) -0.0030(7) -0.0006(7)
C4 0.0166(8) 0.0206(8) 0.0262(9) 0.0018(6) 0.0031(7) -0.0001(7)
C5 0.0158(8) 0.0239(8) 0.0255(8) 0.0047(7) -0.0009(7) 0.0021(7)
C6 0.0185(8) 0.0250(8) 0.0206(8) 0.0012(6) 0.0003(7) -0.0009(7)
C7 0.0254(9) 0.0212(8) 0.0213(8) 0.0015(6) 0.0041(7) 0.0021(7)
C8 0.0222(9) 0.0179(7) 0.0207(8) 0.0007(6) 0.0021(7) 0.0009(7)
C9 0.0198(8) 0.0151(7) 0.0192(8) 0.0024(6) 0.0015(7) -0.0006(6)
C11 0.0166(8) 0.0244(8) 0.0219(8) -0.0023(6) -0.0004(6) 0.0031(7)
C12 0.0207(9) 0.0301(9) 0.0138(7) 0.0025(6) 0.0007(6) 0.0028(7)
C14 0.0231(9) 0.0287(9) 0.0232(9) 0.0047(7) 0.0041(7) -0.0007(7)
C15 0.0210(9) 0.0306(9) 0.0257(9) 0.0006(7) 0.0026(7) -0.0021(7)
C16 0.0233(9) 0.0256(8) 0.0302(9) 0.0000(7) 0.0013(8) 0.0002(7)
C17 0.0266(10) 0.0176(8) 0.0293(9) 0.0008(7) 0.0059(7) -0.0001(7)
C19 0.0386(11) 0.0406(11) 0.0278(9) -0.0082(8) 0.0034(9) -0.0053(9)
C23 0.0184(8) 0.0212(8) 0.0266(9) 0.0012(7) -0.0018(7) -0.0013(7)
C25 0.0321(10) 0.0195(8) 0.0374(10) 0.0094(7) -0.0025(8) -0.0008(8)
C26 0.0574(15) 0.0320(10) 0.0423(12) 0.0103(9) -0.0159(11) -0.0039(10)
C27 0.0385(12) 0.0387(12) 0.0668(16) 0.0221(11) -0.0004(12) -0.0099(10)
C28 0.0619(15) 0.0227(9) 0.0545(14) 0.0081(9) 0.0023(12) 0.0069(10)
C30 0.0285(10) 0.0439(11) 0.0347(10) -0.0182(9) -0.0076(8) 0.0106(9)
C31 0.0204(9) 0.0223(8) 0.0376(10) 0.0060(7) 0.0024(7) 0.0038(7)
C34 0.0238(9) 0.0218(8) 0.0232(9) -0.0029(6) 0.0043(7) -0.0101(7)
C35 0.0170(8) 0.0317(9) 0.0310(9) -0.0088(7) 0.0037(7) -0.0012(7)
C36 0.0158(8) 0.0334(9) 0.0292(9) -0.0029(7) -0.0013(7) 0.0006(7)
C37 0.0166(8) 0.0251(8) 0.0208(8) -0.0023(6) 0.0011(6) -0.0058(7)
C38 0.0200(9) 0.0216(8) 0.0280(9) -0.0038(7) 0.0009(7) -0.0002(7)
C39 0.0275(9) 0.0204(8) 0.0252(9) 0.0019(7) -0.0042(7) -0.0021(7)
C40 0.0334(10) 0.0253(8) 0.0231(9) -0.0009(7) 0.0057(8) -0.0135(8)
C41 0.0260(9) 0.0216(8) 0.0161(8) -0.0003(6) 0.0021(7) -0.0064(7)
C42 0.0213(8) 0.0164(7) 0.0172(7) -0.0015(6) -0.0043(6) -0.0021(7)
C44 0.0126(8) 0.0209(8) 0.0201(8) -0.0003(6) 0.0010(6) -0.0023(6)
C45 0.0159(8) 0.0181(7) 0.0282(9) 0.0004(6) -0.0007(7) -0.0013(6)
C47 0.0190(8) 0.0249(8) 0.0279(9) -0.0023(7) -0.0057(7) -0.0027(7)
C48 0.0207(9) 0.0248(8) 0.0294(9) -0.0025(7) -0.0045(7) -0.0030(7)
C49 0.0262(10) 0.0298(9) 0.0392(11) -0.0047(8) -0.0098(8) -0.0017(8)
C50 0.0263(10) 0.0324(10) 0.0378(11) -0.0067(8) -0.0023(8) -0.0073(8)
C52 0.0517(14) 0.0245(9) 0.0543(13) -0.0042(9) -0.0152(11) 0.0009(10)
C56 0.0241(9) 0.0244(8) 0.0181(8) -0.0001(7) -0.0005(7) 0.0001(7)
C58 0.0397(11) 0.0217(8) 0.0203(8) -0.0042(7) -0.0017(8) 0.0033(8)
C59 0.0409(11) 0.0278(9) 0.0324(10) -0.0062(8) -0.0092(9) -0.0018(9)
C60 0.0651(14) 0.0329(10) 0.0210(9) -0.0048(8) 0.0017(10) 0.0025(10)
C61 0.0396(11) 0.0341(10) 0.0357(10) -0.0024(8) -0.0008(9) 0.0087(9)
C63 0.0225(9) 0.0231(8) 0.0226(8) 0.0033(6) 0.0042(7) -0.0008(7)
C64 0.0177(8) 0.0245(8) 0.0261(8) -0.0039(7) 0.0010(7) -0.0003(7)

loop_
_atom_type_symbol
_atom_type_description
_atom_type_scat_dispersion_real
_atom_type_scat_dispersion_imag
_atom_type_scat_source
C C 0.0181 0.0091 'International Tables Vol C Tables 4.2.6.8 and 6.1.1.4'
H H 0.0000 0.0000 'International Tables Vol C Tables 4.2.6.8 and 6.1.1.4'
N N 0.0311 0.0180 'International Tables Vol C Tables 4.2.6.8 and 6.1.1.4'
O O 0.0492 0.0322 'International Tables Vol C Tables 4.2.6.8 and 6.1.1.4'

loop_
_geom_angle_atom_site_label_1
_geom_angle_atom_site_label_2
_geom_angle_atom_site_label_3
_geom_angle
C17 O18 C19 115.65(16)
C23 O24 C25 120.94(14)
C50 O51 C52 115.25(16)
C56 O57 C58 119.22(13)
C9 N10 C11 123.00(14)
C12 N13 C14 123.03(15)
C23 N22 C8 119.64(14)
C42 N43 C44 125.02(14)
C45 N46 C47 124.15(15)
C56 N55 C41 118.99(14)
C2 C1 C6 118.08(16)
C2 C1 C7 120.49(16)
C6 C1 C7 121.39(16)
C1 C2 C3 121.26(17)
C4 C3 C2 119.89(17)
O33 C4 C3 122.06(16)
O33 C4 C5 118.31(15)
C3 C4 C5 119.62(15)
C6 C5 C4 119.81(16)
C5 C6 C1 121.32(16)
C1 C7 C8 110.93(14)
N22 C8 C7 109.74(13)
N22 C8 C9 111.22(14)
C9 C8 C7 108.56(13)
O32 C9 N10 123.81(15)
O32 C9 C8 122.22(14)
N10 C9 C8 113.94(14)
N10 C11 C12 111.58(13)
N10 C11 C30 106.93(14)
N10 C11 C31 110.75(14)
C30 C11 C12 107.38(15)
C30 C11 C31 110.33(15)
C31 C11 C12 109.78(14)
O21 C12 N13 123.82(16)
O21 C12 C11 118.29(15)
N13 C12 C11 117.84(15)
N13 C14 C15 112.74(14)
C16 C15 C14 114.10(15)
C17 C16 C15 112.23(16)
O18 C17 C16 111.64(16)
O20 C17 O18 122.28(18)
O20 C17 C16 126.08(17)
O24 C23 N22 109.90(15)
O29 C23 O24 125.15(16)
O29 C23 N22 124.94(16)
O24 C25 C26 110.80(15)
O24 C25 C27 109.98(16)
O24 C25 C28 101.66(16)
C26 C25 C28 110.17(18)
C27 C25 C26 112.7(2)
C27 C25 C28 111.00(19)
C35 C34 C39 118.07(16)
C35 C34 C40 121.24(16)
C39 C34 C40 120.58(17)
C34 C35 C36 121.20(16)
C37 C36 C35 119.77(17)
O66 C37 C36 118.04(16)
O66 C37 C38 122.12(16)
C38 C37 C36 119.83(16)
C37 C38 C39 119.76(16)
C38 C39 C34 121.37(16)
C34 C40 C41 110.91(14)
N55 C41 C40 109.89(14)
N55 C41 C42 110.20(14)
C42 C41 C40 109.04(14)
O65 C42 N43 123.14(16)
O65 C42 C41 122.18(15)
N43 C42 C41 114.65(14)
N43 C44 C45 112.69(13)
N43 C44 C63 105.98(13)
N43 C44 C64 111.30(13)
C63 C44 C45 106.60(13)
C64 C44 C45 109.91(13)
C64 C44 C63 110.18(14)
O54 C45 N46 124.15(16)
O54 C45 C44 117.94(15)
N46 C45 C44 117.80(15)
N46 C47 C48 111.18(14)
C49 C48 C47 110.97(15)
C50 C49 C48 115.61(16)
O51 C50 C49 113.14(16)
O53 C50 O51 122.7(2)
O53 C50 C49 124.2(2)
O62 C56 O57 125.09(16)
O62 C56 N55 124.23(16)
N55 C56 O57 110.66(14)
O57 C58 C59 111.68(15)
O57 C58 C60 101.78(14)
O57 C58 C61 108.45(15)
C59 C58 C60 110.21(17)
C59 C58 C61 113.41(16)
C61 C58 C60 110.69(18)

loop_
_geom_bond_atom_site_label_1
_geom_bond_atom_site_label_2
_geom_bond_distance
O18 C17 1.332(2)
O18 C19 1.448(2)
O20 C17 1.203(2)
O21 C12 1.245(2)
O24 C23 1.348(2)
O24 C25 1.477(2)
O29 C23 1.216(2)
O32 C9 1.223(2)
O33 C4 1.371(2)
O51 C50 1.323(3)
O51 C52 1.451(2)
O53 C50 1.197(3)
O54 C45 1.239(2)
O57 C56 1.353(2)
O57 C58 1.471(2)
O62 C56 1.220(2)
O65 C42 1.233(2)
O66 C37 1.371(2)
N10 C9 1.353(2)
N10 C11 1.460(2)
N13 C12 1.328(2)
N13 C14 1.458(2)
N22 C8 1.464(2)
N22 C23 1.355(2)
N43 C42 1.345(2)
N43 C44 1.464(2)
N46 C45 1.329(2)
N46 C47 1.457(2)
N55 C41 1.452(2)
N55 C56 1.344(2)
C1 C2 1.389(3)
C1 C6 1.393(2)
C1 C7 1.516(2)
C2 C3 1.390(3)
C3 C4 1.389(2)
C4 C5 1.390(2)
C5 C6 1.388(2)
C7 C8 1.536(2)
C8 C9 1.525(2)
C11 C12 1.537(2)
C11 C30 1.530(2)
C11 C31 1.530(2)
C14 C15 1.527(2)
C15 C16 1.524(2)
C16 C17 1.506(3)
C25 C26 1.512(3)
C25 C27 1.508(3)
C25 C28 1.517(3)
C34 C35 1.391(3)
C34 C39 1.392(3)
C34 C40 1.512(2)
C35 C36 1.392(3)
C36 C37 1.390(2)
C37 C38 1.387(3)
C38 C39 1.389(2)
C40 C41 1.539(2)
C41 C42 1.522(2)
C44 C45 1.534(2)
C44 C63 1.534(2)
C44 C64 1.533(2)
C47 C48 1.529(2)
C48 C49 1.528(2)
C49 C50 1.511(3)
C58 C59 1.516(3)
C58 C60 1.524(3)
C58 C61 1.520(3)
